data_7052473
loop_
_publ_author_name
'Baouid, Abdesselam'
'Elhazazi, Sa\"id'
'Hasnaoui, A\"issa'
'Compain, Philippe'
'Lavergne, Jean-Pierre'
'Huet, Fran\,cois'

_publ_section_title
;
 Highly peri-, regio- and diastereoselective 1,3-dipolar cycloaddition
 of mesitonitrile oxide to 1,7-dimethyl-2,3-dihydro-1H-1,4-diazepines:
 unexpected one-step formation of a new triheterocyclic framework
;
_journal_issue 12
_journal_name_full 'New Journal of Chemistry'
_journal_page_first 1479
_journal_page_last 1481
_journal_paper_doi 10.1039/B107409C
_journal_volume 25
_journal_year 2001
_chemical_formula_sum 'C33 H38 N4 O2'
_chemical_formula_weight 522.69
_space_group_IT_number 14
_symmetry_cell_setting monoclinic
_symmetry_space_group_name_Hall '-P 2ybc'
_symmetry_space_group_name_H-M 'P 1 21/c 1'
_atom_type_scat_source 'Waasmaier & Kirfel (1995)'
_cell_angle_alpha 90.000(10)
_cell_angle_beta 101.078(3)
_cell_angle_gamma 90.000(10)
_cell_formula_units_Z 4
_cell_length_a 22.9235(7)
_cell_length_b 9.9309(5)
_cell_length_c 12.8363(7)
_cell_measurement_reflns_used 11268
_cell_measurement_temperature 298
_cell_measurement_theta_max 25.2
_cell_measurement_theta_min 1
_cell_volume 2867.7(2)
_computing_data_collection 'KappaCCD Reference Manual (Nonius, 1998)'
_computing_data_reduction 'maXus (Mackay et al., 1998)'
_computing_molecular_graphics maXus
_computing_publication_material maXus
_computing_structure_refinement maXus
_computing_structure_solution maXus
_diffrn_measurement_device KappaCCD
_diffrn_measurement_method \f
_diffrn_radiation_type 'Mo K\a'
_diffrn_radiation_wavelength .71073
_diffrn_reflns_av_R_equivalents .071
_diffrn_reflns_limit_h_max 25
_diffrn_reflns_limit_h_min -25
_diffrn_reflns_limit_k_max 0
_diffrn_reflns_limit_k_min -11
_diffrn_reflns_limit_l_max 15
_diffrn_reflns_limit_l_min 0
_diffrn_reflns_number 4771
_diffrn_reflns_theta_max 24.19
_exptl_absorpt_coefficient_mu .077
_exptl_absorpt_correction_type none
_exptl_crystal_colour Colourless
_exptl_crystal_density_diffrn 1.20
_exptl_crystal_density_meas ?
_exptl_crystal_description 'thin plate'
_exptl_crystal_size_max .30
_exptl_crystal_size_mid .25
_exptl_crystal_size_min .10
_refine_diff_density_max .21
_refine_diff_density_min -.33
_refine_ls_extinction_method None
_refine_ls_goodness_of_fit_ref 1.575
_refine_ls_hydrogen_treatment noref
_refine_ls_number_parameters 352
_refine_ls_number_reflns 3640
_refine_ls_R_factor_gt .073
_refine_ls_shift/esd_mean .00065
_refine_ls_shift/su_max .0037
_refine_ls_structure_factor_coef F
_refine_ls_weighting_details 'w = 1/[\s^2^(F~o~^2^) + 0.03F~o~^2^]'
_refine_ls_weighting_scheme calc
_refine_ls_wR_factor_ref .083
_reflns_number_gt 3640
_reflns_number_total 4280
_reflns_threshold_expression refl_observed_if_I_>_1.75\s(I)
_cod_data_source_file b107409c.txt
_cod_data_source_block I
_cod_depositor_comments
;
The following automatic conversions were performed:
'_symmetry_cell_setting' value 'Monoclinic' changed to 'monoclinic'
according to '/home/saulius/struct/CIF-dictionaries/cif_core.dic'
dictionary named 'cif_core.dic' version 2.4.1 from 2010-06-29.

Automatic conversion script
Id: cif_fix_enum 1527 2010-12-29 10:47:43Z saulius 

The following automatic conversions were performed:

'_atom_site_thermal_displace_type' tag value 'Uij' was replaced with
'Uani' value 39 times.

Automatic conversion script
Id: cif_fix_values 1646 2011-03-28 12:23:43Z adriana 

The following automatic conversions were performed:

'_exptl_crystal_density_meas' value 'none' was changed to '?' - the
value is perceived as not measured.

Automatic conversion script
Id: cif_fix_values 3008 2015-01-20 13:52:24Z robertas 

The following automatic conversions were performed:

'_refine_ls_weighting_scheme' value 'w = 1/[\s^2^(F~o~^2^) +
0.03F~o~^2^]' was changed to 'calc'. New tag
'_refine_ls_weighting_details' was created. The value of the new tag
was set to 'w = 1/[\s^2^(F~o~^2^) + 0.03F~o~^2^]'.

Automatic conversion script
Id: cif_fix_values 3143 2015-03-26 13:38:13Z robertas 
;
_cod_original_cell_volume 2867.8(4)
_cod_original_sg_symbol_H-M 'P 21/c'
_cod_database_code 7052473

loop_
_symmetry_equiv_pos_as_xyz
+X,+Y,+Z
-X,-Y,-Z
-X,+Y+1/2,-Z+1/2
+X,-Y+1/2,+Z+1/2

loop_
_atom_site_aniso_label
_atom_site_aniso_U_11
_atom_site_aniso_U_22
_atom_site_aniso_U_33
_atom_site_aniso_U_12
_atom_site_aniso_U_13
_atom_site_aniso_U_23
O1 .0658(6) .0498(6) .0274(4) -.0023(4) .0106(3) -.0036(4)
O11 .0679(6) .0630(7) .0495(6) .0118(5) .0113(4) -.0148(5)
N4 .0586(6) .0390(7) .0279(5) -.0048(5) .0122(4) -.0019(4)
C91 .0584(7) .0419(8) .0277(6) -.0044(6) .0107(5) -.0020(5)
N21 .0576(7) .0593(9) .0557(8) .0100(5) .0155(5) -.0041(6)
C5 .0790(9) .0466(8) .0263(6) -.0023(7) .0133(6) -.0025(6)
N2 .0631(7) .0467(7) .0376(7) -.0034(5) .0119(5) -.0064(5)
N7 .0544(7) .0640(9) .0512(7) -.0067(5) .0187(5) .0065(6)
C11 .0620(8) .0425(9) .0489(8) .0006(6) .0058(6) -.0059(6)
C43 .0484(7) .0560(10) .0571(9) .0074(6) .0132(6) -.0033(7)
C10 .0582(8) .0380(8) .0401(7) -.0016(6) .0116(5) -.0066(6)
C31 .0514(7) .0463(8) .0476(8) -.0008(6) .0170(5) -.0006(7)
C20 .0540(8) .0514(9) .0371(7) -.0059(6) .0088(5) .0058(6)
C8 .0553(7) .0460(8) .0407(7) .0019(6) .0152(5) -.0037(6)
C9 .0572(8) .0435(8) .0396(7) -.0051(6) .0098(5) .0005(6)
C47 .0537(8) .0590(10) .0660(10) .0070(7) .0163(7) .0097(8)
C3 .0448(7) .0436(8) .0360(7) -.0032(5) .0072(5) -.0063(6)
C41 .0513(7) .0500(9) .0437(7) .0022(6) .0107(5) -.0048(6)
C15 .0677(9) .0432(9) .0517(8) -.0082(6) .0130(6) -.0111(7)
C42 .0448(7) .0533(9) .0516(8) .0072(6) .0148(5) .0010(7)
C13 .0950(10) .0346(8) .0600(10) .0046(8) .0206(8) -.0019(7)
C45 .0700(10) .0740(10) .0560(10) .0263(9) .0000(7) .0007(9)
C12 .0840(10) .0430(9) .0541(9) .0092(7) .0037(7) -.0023(7)
C16 .0616(9) .0620(10) .0760(10) -.0038(7) -.0121(7) .0109(9)
C21 .0637(9) .0710(10) .0850(10) -.0165(8) .0161(8) -.0170(10)
C44 .0584(9) .0630(10) .0640(10) .0117(7) .0022(7) -.0105(8)
C48 .0681(9) .0620(10) .0660(10) -.0124(7) .0106(7) -.0077(8)
C14 .0840(10) .0388(9) .0750(10) -.0151(7) .0241(8) -.0113(8)
C50 .0840(10) .0700(10) .0880(10) -.0111(9) .0215(9) .0190(10)
C6 .0840(10) .0770(10) .0399(8) .0026(8) .0301(7) .0026(7)
C46 .0710(10) .0710(10) .0630(10) .0209(8) .0160(8) .0204(9)
C18 .0710(10) .0680(10) .0810(10) -.0219(8) .0037(8) -.0056(9)
C25 .0610(10) .0760(10) .0780(10) -.0078(8) .0212(8) -.0094(9)
C23 .0590(10) .095(2) .107(2) -.0220(10) .0020(9) .0170(10)
C17 .127(2) .0460(10) .0770(10) -.0002(9) .0220(10) .0041(9)
C19 .0650(10) .100(2) .0970(10) -.0102(9) .0283(9) .0290(10)
C24 .0570(10) .101(2) .1010(10) -.0030(10) .0251(8) .0070(10)
C22 .0830(10) .087(2) .130(2) -.0350(10) .0000(10) -.0240(10)
C49 .121(2) .102(2) .0710(10) .0340(10) -.0110(10) .0020(10)

loop_
_atom_site_label
_atom_site_fract_x
_atom_site_fract_y
_atom_site_fract_z
_atom_site_U_iso_or_equiv
_atom_site_thermal_displace_type
_atom_site_occupancy
O1 -.17658(4) -.18110(10) -.81897(6) .0481(5) Uani 1.00
O11 -.31419(4) .07160(10) -.72296(8) .0609(5) Uani 1.00
N4 -.16773(4) -.20420(10) -.64187(8) .0421(5) Uani 1.00
C91 -.16641(5) -.10160(10) -.72308(9) .0431(6) Uani 1.00
N21 -.36212(5) .09350(10) -.80870(10) .0580(6) Uani 1.00
C5 -.18798(6) -.1722(2) -.54480(10) .0511(7) Uani 1.00
N2 -.17360(5) -.32400(10) -.79071(9) .0496(6) Uani 1.00
N7 -.28569(5) -.15570(10) -.67058(9) .0567(6) Uani 1.00
C11 -.11917(6) -.4771(2) -.54710(10) .0522(7) Uani 1.00
C43 -.43471(6) -.0847(2) -1.03090(10) .0543(7) Uani 1.00
C10 -.16936(5) -.45240(10) -.62760(10) .0459(6) Uani 1.00
C31 -.35796(5) .0115(2) -.88370(10) .0486(7) Uani 1.00
C20 -.10415(5) -.0395(2) -.70550(10) .0480(7) Uani 1.00
C8 -.27863(6) -.0489(2) -.74370(10) .0475(7) Uani 1.00
C9 -.21548(6) .0032(2) -.72800(10) .0473(6) Uani 1.00
C47 -.39271(6) .1363(2) -1.05270(10) .0598(8) Uani 1.00
C3 -.17134(5) -.32690(10) -.69000(10) .0421(6) Uani 1.00
C41 -.30602(5) -.0815(2) -.85910(10) .0488(7) Uani 1.00
C15 -.21680(6) -.5434(2) -.64490(10) .0549(7) Uani 1.00
C42 -.39734(5) .0217(2) -.98970(10) .0501(7) Uani 1.00
C13 -.16629(8) -.6781(2) -.49560(10) .0637(9) Uani 1.00
C45 -.45790(7) .0273(2) -1.20100(10) .0680(10) Uani 1.00
C12 -.11922(7) -.5886(2) -.48280(10) .0619(8) Uani 1.00
C16 -.06649(7) -.3850(2) -.53000(10) .0692(9) Uani 1.00
C21 -.08979(7) .0783(2) -.6507(2) .0740(10) Uani 1.00
C44 -.46501(6) -.0779(2) -1.13500(10) .0632(8) Uani 1.00
C48 -.44429(7) -.2029(2) -.96360(10) .0662(9) Uani 1.00
C14 -.21390(7) -.6554(2) -.57770(10) .0663(9) Uani 1.00
C50 -.35824(8) .2580(2) -1.0101(2) .0810(10) Uani 1.00
C6 -.25360(7) -.1340(2) -.56180(10) .0664(9) Uani 1.00
C46 -.42256(7) .1352(2) -1.15800(10) .0690(10) Uani 1.00
C18 -.27030(7) -.5229(2) -.7302(2) .0750(10) Uani 1.00
C25 -.05881(7) -.1095(2) -.7393(2) .0722(9) Uani 1.00
C23 .01282(8) .0525(3) -.6606(2) .0890(10) Uani 1.00
C17 -.16610(10) -.7961(2) -.4220(2) .0840(10) Uani 1.00
C19 -.34725(8) -.1940(3) -.6727(2) .0870(10) Uani 1.00
C24 -.00100(7) -.0632(3) -.7169(2) .0870(10) Uani 1.00
C22 -.03150(10) .1238(3) -.6279(2) .1030(10) Uani 1.00
C49 -.48820(10) .0276(3) -1.3161(2) .1010(10) Uani 1.00
H5A -.16408 -.09882 -.51193 .05000 Uiso 1.00
H5B -.18098 -.25022 -.49993 .05000 Uiso 1.00
H41A -.27722 -.06507 -.90296 .05000 Uiso 1.00
H41B -.31772 -.17437 -.86466 .05000 Uiso 1.00
H12 -.08502 -.60353 -.42794 .05000 Uiso 1.00
H16A -.07359 -.31296 -.58083 .05000 Uiso .50
H16B -.03179 -.43436 -.53923 .05000 Uiso .50
H16C -.06029 -.34836 -.45953 .05000 Uiso .50
H21 -.12059 .12918 -.62781 .05000 Uiso 1.00
H44 -.49151 -.15057 -1.16080 .05000 Uiso 1.00
H48A -.42059 -.19367 -.89363 .05000 Uiso .50
H48B -.43329 -.28387 -.99583 .05000 Uiso .50
H48C -.48559 -.20717 -.95903 .05000 Uiso .50
H14 -.24670 -.71728 -.59027 .05000 Uiso 1.00
H50A -.34044 .24308 -.93704 .05000 Uiso .50
H50B -.38434 .33438 -1.01554 .05000 Uiso .50
H50C -.32764 .27468 -1.05014 .05000 Uiso .50
H6A -.25550 -.04051 -.54389 .05000 Uiso 1.00
H6B -.27130 -.18711 -.51369 .05000 Uiso 1.00
H46 -.41806 .21184 -1.20143 .05000 Uiso 1.00
H18A -.26590 -.44263 -.76960 .05000 Uiso 1.00
H18B -.30470 -.51483 -.69830 .05000 Uiso 1.00
H18C -.27490 -.59903 -.77710 .05000 Uiso 1.00
H25 -.06831 -.19088 -.77930 .05000 Uiso 1.00
H23 .05302 .08476 -.64323 .05000 Uiso 1.00
H17A -.12980 -.79617 -.37020 .05000 Uiso .50
H17B -.16900 -.87807 -.46220 .05000 Uiso .50
H17C -.19930 -.78937 -.38670 .05000 Uiso .50
H19A -.36725 -.20757 -.74476 .05000 Uiso 1.00
H19B -.36675 -.12337 -.64126 .05000 Uiso 1.00
H19C -.34845 -.27567 -.63316 .05000 Uiso 1.00
H24 .02940 -.11367 -.74151 .05000 Uiso 1.00
H22 -.02282 .20644 -.58914 .05000 Uiso 1.00
H49A -.51079 -.05370 -1.33272 .05000 Uiso 1.00
H49B -.45879 .03380 -1.35992 .05000 Uiso 1.00
H49C -.51429 .10390 -1.32912 .05000 Uiso 1.00
H50D -.37654 .30558 -.95574 .05000 Uiso .50
H48D -.47759 -.25787 -1.00093 .05000 Uiso .50
H50E -.31984 .20888 -.98694 .05000 Uiso .50
H16D -.07449 -.28716 -.51103 .05000 Uiso .50
H17D -.13170 -.85947 -.42560 .05000 Uiso .50
H48E -.4496 -.145 -.899 .050 Uiso .50
H16E -.03229 -.41166 -.46923 .05000 Uiso .50
H17E -.15670 -.75227 -.35510 .05000 Uiso .50
H50F -.35324 .33658 -1.05264 .05000 Uiso .50
H17F -.20570 -.84187 -.43710 .05000 Uiso .50
H48F -.40669 -.25477 -.96083 .05000 Uiso .50
H16F -.05109 -.37946 -.59763 .05000 Uiso .50
H9A -.20728 .05562 -.65929 .05000 Uiso 1.00
H9B -.21308 .06572 -.78909 .05000 Uiso 1.00

loop_
_geom_bond_atom_site_label_1
_geom_bond_atom_site_label_2
_geom_bond_site_symmetry_1
_geom_bond_site_symmetry_2
_geom_bond_distance
_geom_bond_publ_flag
O1 C91 . . 1.443(2) yes
O1 N2 . . 1.463(2) yes
O11 N21 . . 1.414(2) yes
O11 C8 . . 1.501(2) yes
N4 C91 . . 1.461(2) yes
N4 C5 . . 1.446(2) yes
N4 C3 . . 1.362(2) yes
C91 C20 . . 1.531(2) ?
C91 C9 . . 1.525(2) yes
N21 C31 . . 1.279(2) yes
C5 C6 . . 1.526(3) yes
N2 C3 . . 1.284(2) yes
N7 C8 . . 1.446(2) yes
N7 C6 . . 1.464(2) yes
N7 C19 . . 1.457(3) no
C11 C10 . . 1.412(2) no
C11 C12 . . 1.382(3) no
C11 C16 . . 1.497(3) no
C43 C42 . . 1.398(3) no
C43 C44 . . 1.385(3) no
C43 C48 . . 1.498(3) no
C10 C3 . . 1.477(2) no
C10 C15 . . 1.399(2) no
C31 C41 . . 1.492(2) yes
C31 C42 . . 1.485(2) no
C20 C21 . . 1.372(3) no
C20 C25 . . 1.387(3) no
C8 C9 . . 1.514(2) yes
C8 C41 . . 1.527(2) yes
C47 C42 . . 1.412(3) no
C47 C50 . . 1.489(3) no
C47 C46 . . 1.393(3) no
C15 C14 . . 1.402(3) no
C15 C18 . . 1.493(3) no
C13 C12 . . 1.383(3) no
C13 C14 . . 1.382(3) no
C13 C17 . . 1.505(3) no
C45 C44 . . 1.374(3) no
C45 C46 . . 1.392(3) no
C45 C49 . . 1.507(3) no
C21 C22 . . 1.387(3) no
C25 C24 . . 1.380(3) no
C23 C24 . . 1.361(4) no
C23 C22 . . 1.370(4) no
